data_2234759
loop_
_publ_author_name
'Zhao, Qun'

_publ_section_title
;
 2-Hydroxyanilinium 3,5-dinitrobenzoate
;
_journal_coeditor_code QK2032
_journal_issue 5
_journal_name_full 'Acta Crystallographica Section E'
_journal_page_first o1535
_journal_paper_doi 10.1107/S1600536812014973
_journal_volume 68
_journal_year 2012
_chemical_formula_iupac 'C6 H8 N O +, C7 H3 N2 O6 -'
_chemical_formula_moiety 'C6 H8 N O +, C7 H3 N2 O6 -'
_chemical_formula_sum 'C13 H11 N3 O7'
_chemical_formula_weight 321.25
_chemical_name_systematic
;
2-Hydroxyanilinium 3,5-dinitrobenzoate
;
_space_group_IT_number 4
_symmetry_cell_setting monoclinic
_symmetry_space_group_name_Hall 'P 2yb'
_symmetry_space_group_name_H-M 'P 1 21 1'
_atom_sites_solution_hydrogens geom
_atom_sites_solution_primary direct
_atom_sites_solution_secondary difmap
_audit_creation_method SHELXL-97
_cell_angle_alpha 90.00
_cell_angle_beta 95.21(3)
_cell_angle_gamma 90.00
_cell_formula_units_Z 2
_cell_length_a 9.4988(19)
_cell_length_b 6.0803(12)
_cell_length_c 12.109(2)
_cell_measurement_reflns_used 7134
_cell_measurement_temperature 297(2)
_cell_measurement_theta_max 3.38
_cell_measurement_theta_min 27.47
_cell_volume 696.5(2)
_computing_cell_refinement 'CrystalClear (Rigaku, 2005)'
_computing_data_collection 'CrystalClear (Rigaku, 2005)'
_computing_data_reduction 'CrystalClear (Rigaku, 2005)'
_computing_molecular_graphics 'SHELXTL (Sheldrick, 2008)'
_computing_publication_material 'SHELXTL (Sheldrick, 2008)'
_computing_structure_refinement 'SHELXL97 (Sheldrick, 2008)'
_computing_structure_solution 'SHELXS97 (Sheldrick, 2008)'
_diffrn_ambient_temperature 297(2)
_diffrn_detector_area_resol_mean 8.366
_diffrn_measured_fraction_theta_full 0.991
_diffrn_measured_fraction_theta_max 0.991
_diffrn_measurement_device_type 'Rigaku Mercury2'
_diffrn_measurement_method '\w and \f'
_diffrn_radiation_monochromator graphite
_diffrn_radiation_source 'fine-focus sealed tube'
_diffrn_radiation_type MoK\a
_diffrn_radiation_wavelength 0.71073
_diffrn_reflns_av_R_equivalents 0.0982
_diffrn_reflns_av_sigmaI/netI 0.0841
_diffrn_reflns_limit_h_max 12
_diffrn_reflns_limit_h_min -12
_diffrn_reflns_limit_k_max 7
_diffrn_reflns_limit_k_min -7
_diffrn_reflns_limit_l_max 15
_diffrn_reflns_limit_l_min -15
_diffrn_reflns_number 7134
_diffrn_reflns_theta_full 27.47
_diffrn_reflns_theta_max 27.47
_diffrn_reflns_theta_min 3.38
_exptl_absorpt_coefficient_mu 0.127
_exptl_absorpt_correction_T_max 0.975
_exptl_absorpt_correction_T_min 0.967
_exptl_absorpt_correction_type multi-scan
_exptl_absorpt_process_details '(CystalClear; Rigaku, 2005)'
_exptl_crystal_colour colorless
_exptl_crystal_density_diffrn 1.532
_exptl_crystal_density_method 'not measured'
_exptl_crystal_description Block
_exptl_crystal_F_000 332
_exptl_crystal_size_max 0.35
_exptl_crystal_size_mid 0.22
_exptl_crystal_size_min 0.20
_refine_diff_density_max 0.378
_refine_diff_density_min -0.283
_refine_ls_extinction_coef 0.072(14)
_refine_ls_extinction_expression Fc^*^=kFc[1+0.001xFc^2^\\l^3^/sin(2\\q)]^-1/4^
_refine_ls_extinction_method 'SHELXL97 (Sheldrick, 2008)'
_refine_ls_goodness_of_fit_ref 1.051
_refine_ls_hydrogen_treatment constr
_refine_ls_matrix_type full
_refine_ls_number_parameters 210
_refine_ls_number_reflns 1733
_refine_ls_number_restraints 1
_refine_ls_restrained_S_all 1.051
_refine_ls_R_factor_all 0.1144
_refine_ls_R_factor_gt 0.0835
_refine_ls_shift/su_max 0.000
_refine_ls_shift/su_mean 0.000
_refine_ls_structure_factor_coef Fsqd
_refine_ls_weighting_details
;
calc w=1/[\\s^2^(Fo^2^)+(0.0791P)^2^+1.2502P] where
 P=(Fo^2^+2Fc^2^)/3
;
_refine_ls_weighting_scheme calc
_refine_ls_wR_factor_gt 0.1998
_refine_ls_wR_factor_ref 0.2176
_reflns_number_gt 1209
_reflns_number_total 1733
_reflns_threshold_expression I>2sigma(I)
_cod_data_source_file qk2032.cif
_cod_data_source_block I
_cod_original_sg_symbol_H-M 'P 21'
_cod_database_code 2234759
_cod_database_fobs_code 2234759

loop_
_symmetry_equiv_pos_as_xyz
'x, y, z'
'-x, y+1/2, -z'

loop_
_atom_site_type_symbol
_atom_site_label
_atom_site_fract_x
_atom_site_fract_y
_atom_site_fract_z
_atom_site_U_iso_or_equiv
_atom_site_adp_type
_atom_site_calc_flag
_atom_site_refinement_flags
_atom_site_occupancy
_atom_site_symmetry_multiplicity
C C1 0.3248(7) 0.2505(12) -0.2268(6) 0.0325(16) Uani d . 1 1
C C2 0.2992(7) 0.1113(12) -0.1273(6) 0.0314(16) Uani d . 1 1
C C3 0.2233(7) -0.0841(11) -0.1380(5) 0.0294(15) Uani d . 1 1
H H1 0.1912 -0.1357 -0.2082 0.035 Uiso calc R 1 1
C C4 0.1951(8) -0.2021(12) -0.0450(6) 0.0323(16) Uani d . 1 1
C C5 0.2459(8) -0.1379(13) 0.0596(6) 0.0349(16) Uani d . 1 1
H H2 0.2290 -0.2195 0.1220 0.042 Uiso calc R 1 1
C C6 0.3243(7) 0.0559(13) 0.0675(5) 0.0320(16) Uani d . 1 1
C C7 0.3495(7) 0.1844(12) -0.0223(5) 0.0309(15) Uani d . 1 1
H H3 0.3988 0.3162 -0.0129 0.037 Uiso calc R 1 1
N N1 0.1063(7) -0.3963(12) -0.0578(6) 0.0427(16) Uani d . 1 1
O O1 0.3190(6) 0.1545(8) -0.3201(4) 0.0413(14) Uani d . 1 1
O O2 0.3450(7) 0.4499(9) -0.2114(5) 0.0498(15) Uani d . 1 1
O O3 0.0399(7) -0.4290(12) -0.1476(5) 0.0618(19) Uani d . 1 1
O O4 0.1028(7) -0.5164(11) 0.0228(6) 0.0597(18) Uani d . 1 1
N N2 0.3724(7) 0.1352(13) 0.1794(5) 0.0453(18) Uani d . 1 1
O O5 0.4282(7) 0.3173(11) 0.1871(5) 0.0571(17) Uani d . 1 1
O O6 0.3546(8) 0.0204(12) 0.2592(4) 0.063(2) Uani d . 1 1
C C8 0.2779(8) 0.4903(13) 0.4615(6) 0.0352(17) Uani d . 1 1
C C9 0.1846(9) 0.4540(16) 0.3689(6) 0.047(2) Uani d . 1 1
H H4 0.1890 0.3219 0.3306 0.056 Uiso calc R 1 1
C C10 0.0863(9) 0.6070(18) 0.3322(7) 0.054(2) Uani d . 1 1
H H5 0.0272 0.5818 0.2679 0.064 Uiso calc R 1 1
C C11 0.0747(9) 0.8013(17) 0.3917(7) 0.051(2) Uani d . 1 1
H H6 0.0045 0.9026 0.3691 0.062 Uiso calc R 1 1
C C12 0.1687(8) 0.8452(15) 0.4857(6) 0.0425(18) Uani d . 1 1
H H7 0.1630 0.9760 0.5248 0.051 Uiso calc R 1 1
C C13 0.2689(7) 0.6899(13) 0.5182(6) 0.0326(15) Uani d . 1 1
O O7 0.3797(6) 0.3374(10) 0.4957(4) 0.0444(14) Uani d . 1 1
H H8 0.3601 0.2810 0.5539 0.067 Uiso calc R 1 1
N N3 0.3724(6) 0.7298(10) 0.6120(5) 0.0339(14) Uani d . 1 1
H H9 0.3537 0.8575 0.6435 0.051 Uiso calc R 1 1
H H10 0.4585 0.7345 0.5887 0.051 Uiso calc R 1 1
H H11 0.3683 0.6219 0.6613 0.051 Uiso calc R 1 1

loop_
_atom_site_aniso_label
_atom_site_aniso_U_11
_atom_site_aniso_U_22
_atom_site_aniso_U_33
_atom_site_aniso_U_12
_atom_site_aniso_U_13
_atom_site_aniso_U_23
C1 0.032(4) 0.029(4) 0.037(4) 0.002(3) 0.003(3) 0.002(3)
C2 0.033(4) 0.030(4) 0.032(4) 0.001(3) 0.007(3) -0.001(3)
C3 0.032(4) 0.029(4) 0.028(3) -0.001(3) 0.004(3) -0.003(3)
C4 0.030(4) 0.026(4) 0.043(4) 0.002(3) 0.011(3) 0.000(3)
C5 0.037(4) 0.034(4) 0.034(4) 0.005(3) 0.009(3) 0.007(3)
C6 0.032(4) 0.039(4) 0.026(3) -0.003(3) 0.003(3) -0.004(3)
C7 0.026(3) 0.031(4) 0.035(3) 0.001(3) 0.003(3) -0.001(3)
N1 0.033(3) 0.038(4) 0.059(4) -0.009(3) 0.017(3) -0.004(3)
O1 0.071(4) 0.025(3) 0.028(3) 0.004(3) 0.002(2) -0.002(2)
O2 0.081(4) 0.025(3) 0.044(3) -0.007(3) 0.010(3) 0.000(2)
O3 0.060(4) 0.062(4) 0.064(4) -0.032(4) 0.004(3) -0.017(3)
O4 0.059(4) 0.041(3) 0.082(4) -0.017(3) 0.021(3) 0.007(4)
N2 0.039(4) 0.064(5) 0.032(3) -0.004(4) -0.001(3) -0.002(3)
O5 0.069(4) 0.050(4) 0.052(3) -0.011(4) 0.000(3) -0.010(3)
O6 0.087(5) 0.075(5) 0.028(3) -0.019(4) 0.003(3) 0.001(3)
C8 0.042(4) 0.039(4) 0.025(3) -0.005(3) 0.008(3) -0.001(3)
C9 0.058(5) 0.049(5) 0.033(4) -0.020(5) 0.002(4) -0.007(4)
C10 0.048(5) 0.070(7) 0.039(4) -0.010(5) -0.013(4) -0.001(4)
C11 0.044(5) 0.056(6) 0.053(5) 0.003(4) -0.004(4) 0.010(4)
C12 0.046(5) 0.034(4) 0.046(4) 0.002(4) -0.001(3) -0.003(4)
C13 0.030(3) 0.032(4) 0.036(4) -0.005(3) 0.006(3) 0.004(3)
O7 0.059(4) 0.039(3) 0.035(3) 0.008(3) 0.005(2) 0.001(3)
N3 0.040(3) 0.027(3) 0.035(3) -0.001(3) 0.006(2) 0.000(3)

loop_
_atom_type_symbol
_atom_type_description
_atom_type_scat_dispersion_real
_atom_type_scat_dispersion_imag
_atom_type_scat_source
C C 0.0033 0.0000 'International Tables Vol C Tables 4.2.6.8 and 6.1.1.4'
H H 0.0000 0.0000 'International Tables Vol C Tables 4.2.6.8 and 6.1.1.4'
N N 0.0061 0.0000 'International Tables Vol C Tables 4.2.6.8 and 6.1.1.4'
O O 0.0106 0.0000 'International Tables Vol C Tables 4.2.6.8 and 6.1.1.4'

loop_
_geom_angle_atom_site_label_1
_geom_angle_atom_site_label_2
_geom_angle_atom_site_label_3
_geom_angle
O2 C1 O1 125.2(7)
O2 C1 C2 117.6(7)
O1 C1 C2 117.1(6)
C7 C2 C3 119.4(6)
C7 C2 C1 118.9(6)
C3 C2 C1 121.6(6)
C4 C3 C2 120.3(6)
C4 C3 H1 119.9
C2 C3 H1 119.9
C5 C4 C3 121.8(7)
C5 C4 N1 118.9(6)
C3 C4 N1 119.2(6)
C4 C5 C6 116.4(6)
C4 C5 H2 121.8
C6 C5 H2 121.8
C7 C6 C5 123.8(6)
C7 C6 N2 118.6(7)
C5 C6 N2 117.3(6)
C6 C7 C2 118.1(7)
C6 C7 H3 121.0
C2 C7 H3 121.0
O4 N1 O3 124.3(7)
O4 N1 C4 117.3(7)
O3 N1 C4 118.4(7)
O6 N2 O5 123.2(7)
O6 N2 C6 119.3(7)
O5 N2 C6 117.5(7)
O7 C8 C9 121.1(7)
O7 C8 C13 120.6(6)
C9 C8 C13 118.2(8)
C10 C9 C8 121.6(8)
C10 C9 H4 119.2
C8 C9 H4 119.2
C9 C10 C11 119.6(7)
C9 C10 H5 120.2
C11 C10 H5 120.2
C10 C11 C12 120.3(8)
C10 C11 H6 119.8
C12 C11 H6 119.8
C13 C12 C11 118.3(8)
C13 C12 H7 120.8
C11 C12 H7 120.8
C12 C13 C8 121.8(7)
C12 C13 N3 120.8(7)
C8 C13 N3 117.5(6)
C8 O7 H8 109.5
C13 N3 H9 109.5
C13 N3 H10 109.5
H9 N3 H10 109.5
C13 N3 H11 109.5
H9 N3 H11 109.5
H10 N3 H11 109.5

loop_
_geom_bond_atom_site_label_1
_geom_bond_atom_site_label_2
_geom_bond_distance
C1 O2 1.239(9)
C1 O1 1.269(8)
C1 C2 1.510(10)
C2 C7 1.390(9)
C2 C3 1.390(10)
C3 C4 1.383(9)
C3 H1 0.9300
C4 C5 1.370(10)
C4 N1 1.451(10)
C5 C6 1.393(11)
C5 H2 0.9300
C6 C7 1.377(9)
C6 N2 1.472(9)
C7 H3 0.9300
N1 O4 1.222(9)
N1 O3 1.223(9)
N2 O6 1.216(9)
N2 O5 1.228(10)
C8 O7 1.378(9)
C8 C9 1.382(10)
C8 C13 1.401(10)
C9 C10 1.364(14)
C9 H4 0.9300
C10 C11 1.393(14)
C10 H5 0.9300
C11 C12 1.407(11)
C11 H6 0.9300
C12 C13 1.373(11)
C12 H7 0.9300
C13 N3 1.453(9)
O7 H8 0.8200
N3 H9 0.8900
N3 H10 0.8900
N3 H11 0.8900

loop_
_geom_hbond_atom_site_label_D
_geom_hbond_atom_site_label_H
_geom_hbond_atom_site_label_A
_geom_hbond_site_symmetry_A
_geom_hbond_distance_DH
_geom_hbond_distance_HA
_geom_hbond_distance_DA
_geom_hbond_angle_DHA
O7 H8 O1 1_556 0.82 1.78 2.603(7) 179.1
N3 H9 O1 1_566 0.89 1.90 2.771(8) 167.6
N3 H10 O7 2_656 0.89 2.02 2.870(8) 159.0
N3 H11 O2 1_556 0.89 1.89 2.763(8) 165.7
C12 H7 O1 1_566 0.93 2.53 3.240(9) 133.5

loop_
_geom_torsion_atom_site_label_1
_geom_torsion_atom_site_label_2
_geom_torsion_atom_site_label_3
_geom_torsion_atom_site_label_4
_geom_torsion
O2 C1 C2 C7 -23.9(10)
O1 C1 C2 C7 158.5(6)
O2 C1 C2 C3 154.2(7)
O1 C1 C2 C3 -23.4(10)
C7 C2 C3 C4 1.5(10)
C1 C2 C3 C4 -176.6(6)
C2 C3 C4 C5 -3.2(11)
C2 C3 C4 N1 175.2(6)
C3 C4 C5 C6 1.7(10)
N1 C4 C5 C6 -176.7(6)
C4 C5 C6 C7 1.4(10)
C4 C5 C6 N2 176.3(6)
C5 C6 C7 C2 -3.0(10)
N2 C6 C7 C2 -177.8(6)
C3 C2 C7 C6 1.4(10)
C1 C2 C7 C6 179.6(6)
C5 C4 N1 O4 -13.4(10)
C3 C4 N1 O4 168.1(7)
C5 C4 N1 O3 166.3(7)
C3 C4 N1 O3 -12.2(10)
C7 C6 N2 O6 -177.8(7)
C5 C6 N2 O6 7.0(10)
C7 C6 N2 O5 2.8(10)
C5 C6 N2 O5 -172.4(7)
O7 C8 C9 C10 -178.0(8)
C13 C8 C9 C10 0.3(12)
C8 C9 C10 C11 -2.8(13)
C9 C10 C11 C12 3.3(13)
C10 C11 C12 C13 -1.5(12)
C11 C12 C13 C8 -1.0(11)
C11 C12 C13 N3 177.6(7)
O7 C8 C13 C12 179.9(7)
C9 C8 C13 C12 1.6(11)
O7 C8 C13 N3 1.3(9)
C9 C8 C13 N3 -177.0(7)
